data_2209892
loop_
_publ_author_name
'Kassim, Karimah'
'Bahrom, Hadariah'
'Yamin, Bohari M.'

_publ_section_title (<i>E</i>,<i>E</i>)-<i>N</i>,<i>N</i>'-Bis(4-tolylmethylidene)ethylenediamine
_journal_coeditor_code HK2088
_journal_issue 8
_journal_name_full 'Acta Crystallographica Section E'
_journal_page_first o3521
_journal_page_last o3522
_journal_paper_doi 10.1107/S160053680602798X
_journal_volume 62
_journal_year 2006
_chemical_formula_iupac 'C18 H20 N2'
_chemical_formula_moiety 'C18 H20 N2'
_chemical_formula_sum 'C18 H20 N2'
_chemical_formula_weight 264.36
_chemical_name_systematic
;
(E,E)-N,N'-Bis(4-tolylmethylidene)ethylenediamine
;
_space_group_IT_number 14
_symmetry_cell_setting monoclinic
_symmetry_space_group_name_Hall '-P 2yn'
_symmetry_space_group_name_H-M 'P 1 21/n 1'
_atom_sites_solution_hydrogens geom
_atom_sites_solution_primary direct
_atom_sites_solution_secondary difmap
_audit_creation_method SHELXL-97
_cell_angle_alpha 90.00
_cell_angle_beta 100.801(7)
_cell_angle_gamma 90.00
_cell_formula_units_Z 2
_cell_length_a 6.842(2)
_cell_length_b 7.531(2)
_cell_length_c 14.933(5)
_cell_measurement_reflns_used 789
_cell_measurement_temperature 298(2)
_cell_measurement_theta_max 26.0
_cell_measurement_theta_min 2.7
_cell_volume 755.8(4)
_computing_cell_refinement SAINT
_computing_data_collection 'SMART (Bruker, 2000)'
_computing_data_reduction SAINT
_computing_molecular_graphics 'SHELXTL (Sheldrick, 1997b)'
_computing_publication_material 'SHELXTL, PARST (Nardelli, 1995) and PLATON (Spek, 2003)'
_computing_structure_refinement 'SHELXL97 (Sheldrick, 1997a)'
_computing_structure_solution 'SHELXS97 (Sheldrick, 1997a)'
_diffrn_ambient_temperature 298(2)
_diffrn_detector_area_resol_mean 83.66
_diffrn_measured_fraction_theta_full 0.99
_diffrn_measured_fraction_theta_max 0.99
_diffrn_measurement_device_type 'Bruker SMART APEX CCD area-detector'
_diffrn_measurement_method \w
_diffrn_radiation_monochromator graphite
_diffrn_radiation_source 'fine-focus sealed tube'
_diffrn_radiation_type MoK\a
_diffrn_radiation_wavelength 0.71073
_diffrn_reflns_av_R_equivalents 0.0245
_diffrn_reflns_av_sigmaI/netI 0.0308
_diffrn_reflns_limit_h_max 8
_diffrn_reflns_limit_h_min -6
_diffrn_reflns_limit_k_max 9
_diffrn_reflns_limit_k_min -9
_diffrn_reflns_limit_l_max 17
_diffrn_reflns_limit_l_min -18
_diffrn_reflns_number 4098
_diffrn_reflns_theta_full 26.0
_diffrn_reflns_theta_max 26.0
_diffrn_reflns_theta_min 2.7
_diffrn_standards_decay_% 0
_diffrn_standards_interval_time 0
_diffrn_standards_number 0
_exptl_absorpt_coefficient_mu 0.068
_exptl_absorpt_correction_T_max 0.989
_exptl_absorpt_correction_T_min 0.971
_exptl_absorpt_correction_type multi-scan
_exptl_absorpt_process_details '(SADABS; Bruker, 2000)'
_exptl_crystal_colour colorless
_exptl_crystal_density_diffrn 1.162
_exptl_crystal_density_method 'not measured'
_exptl_crystal_description block
_exptl_crystal_F_000 284
_exptl_crystal_size_max 0.42
_exptl_crystal_size_mid 0.28
_exptl_crystal_size_min 0.16
_refine_diff_density_max 0.18
_refine_diff_density_min -0.12
_refine_ls_extinction_method none
_refine_ls_goodness_of_fit_ref 1.05
_refine_ls_hydrogen_treatment constr
_refine_ls_matrix_type full
_refine_ls_number_parameters 92
_refine_ls_number_reflns 1484
_refine_ls_number_restraints 0
_refine_ls_restrained_S_all 1.05
_refine_ls_R_factor_all 0.094
_refine_ls_R_factor_gt 0.056
_refine_ls_shift/su_max 0.000
_refine_ls_shift/su_mean 0.000
_refine_ls_structure_factor_coef Fsqd
_refine_ls_weighting_details 'calc w=1/[\s^2^(Fo^2^)+(0.0854P)^2^+0.0506P] where P=(Fo^2^+2Fc^2^)/3'
_refine_ls_weighting_scheme calc
_refine_ls_wR_factor_gt 0.146
_refine_ls_wR_factor_ref 0.165
_reflns_number_gt 935
_reflns_number_total 1484
_reflns_threshold_expression I>2\s(I)
_cod_data_source_file hk2088.cif
_cod_data_source_block I
_cod_original_sg_symbol_H-M 'P 21/n'
_cod_database_code 2209892
_cod_database_fobs_code 2209892

loop_
_symmetry_equiv_pos_as_xyz
'x, y, z'
'-x+1/2, y+1/2, -z+1/2'
'-x, -y, -z'
'x-1/2, -y-1/2, z-1/2'

loop_
_atom_site_type_symbol
_atom_site_label
_atom_site_fract_x
_atom_site_fract_y
_atom_site_fract_z
_atom_site_U_iso_or_equiv
_atom_site_adp_type
_atom_site_calc_flag
_atom_site_refinement_flags
_atom_site_occupancy
C C1 -0.0514(3) 0.8081(3) 0.79390(13) 0.0562(6) Uani d . 1
H H1 -0.0340 0.7707 0.8542 0.067 Uiso calc R 1
C C2 -0.2275(3) 0.7733(3) 0.73589(13) 0.0564(6) Uani d . 1
H H2 -0.3278 0.7135 0.7578 0.068 Uiso calc R 1
C C3 -0.2593(3) 0.8255(2) 0.64504(13) 0.0539(5) Uani d . 1
C C4 -0.1078(3) 0.9154(3) 0.61593(13) 0.0582(6) Uani d . 1
H H4 -0.1256 0.9532 0.5557 0.070 Uiso calc R 1
C C5 0.0693(3) 0.9509(2) 0.67367(14) 0.0564(6) Uani d . 1
H H5 0.1690 1.0113 0.6517 0.068 Uiso calc R 1
C C6 0.1013(3) 0.8983(2) 0.76387(13) 0.0491(5) Uani d . 1
C C7 -0.4517(3) 0.7829(3) 0.58196(14) 0.0741(7) Uani d . 1
H H7A -0.4244 0.7435 0.5244 0.111 Uiso calc R 1
H H7B -0.5336 0.8873 0.5729 0.111 Uiso calc R 1
H H7C -0.5198 0.6908 0.6083 0.111 Uiso calc R 1
C C8 0.2891(3) 0.9364(2) 0.82561(14) 0.0560(5) Uani d . 1
H H8 0.3857 1.0003 0.8031 0.067 Uiso calc R 1
C C9 0.5170(3) 0.9392(3) 0.96206(14) 0.0657(6) Uani d . 1
H H9A 0.5969 0.9994 0.9242 0.079 Uiso calc R 1
H H9B 0.5886 0.8341 0.9876 0.079 Uiso calc R 1
N N1 0.3268(2) 0.8878(2) 0.90708(12) 0.0638(6) Uani d . 1

loop_
_atom_site_aniso_label
_atom_site_aniso_U_11
_atom_site_aniso_U_22
_atom_site_aniso_U_33
_atom_site_aniso_U_12
_atom_site_aniso_U_13
_atom_site_aniso_U_23
C1 0.0605(13) 0.0567(12) 0.0507(11) -0.0061(10) 0.0089(10) 0.0052(9)
C2 0.0561(13) 0.0555(12) 0.0588(12) -0.0090(9) 0.0143(10) 0.0032(10)
C3 0.0554(12) 0.0511(12) 0.0550(12) 0.0038(9) 0.0096(9) -0.0038(9)
C4 0.0670(14) 0.0607(13) 0.0488(11) 0.0028(10) 0.0157(10) 0.0054(10)
C5 0.0595(13) 0.0522(12) 0.0622(13) -0.0023(9) 0.0234(10) 0.0010(9)
C6 0.0495(11) 0.0410(10) 0.0581(12) -0.0002(8) 0.0130(9) -0.0038(9)
C7 0.0659(15) 0.0855(17) 0.0669(14) -0.0001(12) 0.0022(11) -0.0001(12)
C8 0.0524(12) 0.0457(11) 0.0717(14) -0.0045(9) 0.0161(10) -0.0029(10)
C9 0.0543(12) 0.0637(14) 0.0752(15) -0.0064(10) 0.0021(11) 0.0012(10)
N1 0.0593(11) 0.0615(11) 0.0667(12) -0.0111(8) 0.0019(9) 0.0006(9)

loop_
_atom_type_symbol
_atom_type_description
_atom_type_scat_dispersion_real
_atom_type_scat_dispersion_imag
_atom_type_scat_source
C C 0.0033 0.0016 'International Tables Vol C Tables 4.2.6.8 and 6.1.1.4'
H H 0.0000 0.0000 'International Tables Vol C Tables 4.2.6.8 and 6.1.1.4'
N N 0.0061 0.0033 'International Tables Vol C Tables 4.2.6.8 and 6.1.1.4'

loop_
_geom_angle_atom_site_label_1
_geom_angle_atom_site_label_2
_geom_angle_atom_site_label_3
_geom_angle_site_symmetry_1
_geom_angle_site_symmetry_3
_geom_angle
_geom_angle_publ_flag
C2 C1 C6 . . 120.95(18) ?
C2 C1 H1 . . 119.5 ?
C6 C1 H1 . . 119.5 ?
C1 C2 C3 . . 121.44(18) ?
C1 C2 H2 . . 119.3 ?
C3 C2 H2 . . 119.3 ?
C4 C3 C2 . . 117.27(17) ?
C4 C3 C7 . . 122.04(19) ?
C2 C3 C7 . . 120.69(18) ?
C3 C4 C5 . . 121.68(19) ?
C3 C4 H4 . . 119.2 ?
C5 C4 H4 . . 119.2 ?
C4 C5 C6 . . 121.05(18) ?
C4 C5 H5 . . 119.5 ?
C6 C5 H5 . . 119.5 ?
C5 C6 C1 . . 117.61(17) ?
C5 C6 C8 . . 121.22(18) ?
C1 C6 C8 . . 121.17(18) ?
C3 C7 H7A . . 109.5 ?
C3 C7 H7B . . 109.5 ?
H7A C7 H7B . . 109.5 ?
C3 C7 H7C . . 109.5 ?
H7A C7 H7C . . 109.5 ?
H7B C7 H7C . . 109.5 ?
N1 C8 C6 . . 123.51(19) yes
N1 C8 H8 . . 118.2 ?
C6 C8 H8 . . 118.2 ?
N1 C9 C9 . 3_677 109.7(2) yes
N1 C9 H9A . . 109.7 ?
C9 C9 H9A 3_677 . 109.7 ?
N1 C9 H9B . . 109.7 ?
C9 C9 H9B 3_677 . 109.7 ?
H9A C9 H9B . . 108.2 ?
C8 N1 C9 . . 118.06(19) yes

loop_
_geom_bond_atom_site_label_1
_geom_bond_atom_site_label_2
_geom_bond_site_symmetry_2
_geom_bond_distance
_geom_bond_publ_flag
C1 C2 . 1.371(2) ?
C1 C6 . 1.389(3) ?
C1 H1 . 0.9300 ?
C2 C3 . 1.390(3) ?
C2 H2 . 0.9300 ?
C3 C4 . 1.375(3) ?
C3 C7 . 1.502(3) ?
C4 C5 . 1.375(2) ?
C4 H4 . 0.9300 ?
C5 C6 . 1.381(3) ?
C5 H5 . 0.9300 ?
C6 C8 . 1.463(3) yes
C7 H7A . 0.9600 ?
C7 H7B . 0.9600 ?
C7 H7C . 0.9600 ?
C8 N1 . 1.250(2) yes
C8 H8 . 0.9300 ?
C9 N1 . 1.455(2) yes
C9 C9 3_677 1.509(4) yes
C9 H9A . 0.9700 ?
C9 H9B . 0.9700 ?

loop_
_geom_torsion_atom_site_label_1
_geom_torsion_atom_site_label_2
_geom_torsion_atom_site_label_3
_geom_torsion_atom_site_label_4
_geom_torsion_site_symmetry_1
_geom_torsion
C6 C1 C2 C3 . 0.5(3)
C1 C2 C3 C4 . -0.8(3)
C1 C2 C3 C7 . 178.71(18)
C2 C3 C4 C5 . 0.8(3)
C7 C3 C4 C5 . -178.72(18)
C3 C4 C5 C6 . -0.5(3)
C4 C5 C6 C1 . 0.2(3)
C4 C5 C6 C8 . -179.73(16)
C2 C1 C6 C5 . -0.2(3)
C2 C1 C6 C8 . 179.72(17)
C5 C6 C8 N1 . -178.20(18)
C1 C6 C8 N1 . 1.9(3)
C6 C8 N1 C9 . -178.11(16)
C9 C9 N1 C8 3_677 115.8(2)
